data_4082102
loop_
_publ_author_name
'Trofymchuk, Oleksandra S.'
'Gutsulyak, Dmitry V.'
'Quintero, Celso'
'Parvez, Masood'
'Daniliuc, Constantin G.'
'Piers, Warren E.'
'Rojas, Rene S.'

_publ_section_title
;
 N-Arylcyano-\b-diketiminate Methallyl Nickel Complexes: Synthesis, Adduct
 Formation, and Reactivity toward Ethylene
;
_journal_issue 24
_journal_name_full Organometallics
_journal_page_first 7323
_journal_paper_doi 10.1021/om400847b
_journal_volume 32
_journal_year 2013
_chemical_formula_sum 'C19 H16 N4'
_chemical_formula_weight 300.36
_chemical_name_systematic
; 
 ? 
;
_space_group_IT_number 2
_symmetry_cell_setting triclinic
_symmetry_space_group_name_Hall '-P 1'
_symmetry_space_group_name_H-M 'P -1'
_atom_sites_solution_hydrogens 'at N1 form difmap, others geom'
_atom_sites_solution_primary direct
_atom_sites_solution_secondary difmap
_audit_creation_method SHELXL-97
_cell_angle_alpha 93.509(2)
_cell_angle_beta 96.671(2)
_cell_angle_gamma 104.723(2)
_cell_formula_units_Z 4
_cell_length_a 9.2851(3)
_cell_length_b 9.5028(3)
_cell_length_c 19.0924(6)
_cell_measurement_reflns_used 3598
_cell_measurement_temperature 223(2)
_cell_measurement_theta_max 27.88
_cell_measurement_theta_min 4.08
_cell_volume 1611.03(9)
_computing_cell_refinement 'Collect (Nonius B.V., 1998)'
_computing_data_collection 'Collect (Nonius B.V., 1998)'
_computing_data_reduction 'Denzo-SMN (Otwinowski & Minor, 1997)'
_computing_molecular_graphics 'XP (BrukerAXS, 2000)'
_computing_publication_material 'SHELXL-97 (Sheldrick, 1997)'
_computing_structure_refinement 'SHELXL-97 (Sheldrick, 1997)'
_computing_structure_solution 'SHELXS-97 (Sheldrick, 1990)'
_diffrn_ambient_temperature 223(2)
_diffrn_measured_fraction_theta_full 0.966
_diffrn_measured_fraction_theta_max 0.966
_diffrn_measurement_device_type 'Nonius KappaCCD APEXII'
_diffrn_measurement_method '&#x00DF;w and \f scans'
_diffrn_radiation_monochromator 'Montel mirror'
_diffrn_radiation_source 'rotating anode Nonius FR591'
_diffrn_radiation_type MoK\a
_diffrn_radiation_wavelength 0.71073
_diffrn_reflns_av_R_equivalents 0.0325
_diffrn_reflns_av_sigmaI/netI 0.0464
_diffrn_reflns_limit_h_max 8
_diffrn_reflns_limit_h_min -11
_diffrn_reflns_limit_k_max 11
_diffrn_reflns_limit_k_min -10
_diffrn_reflns_limit_l_max 22
_diffrn_reflns_limit_l_min -22
_diffrn_reflns_number 7755
_diffrn_reflns_theta_full 25.00
_diffrn_reflns_theta_max 25.00
_diffrn_reflns_theta_min 4.10
_exptl_absorpt_coefficient_mu 0.076
_exptl_absorpt_correction_T_max 0.9962
_exptl_absorpt_correction_T_min 0.9812
_exptl_absorpt_correction_type multi-scan
_exptl_absorpt_process_details 'Denzo (Otwinowski, Borek, Majewski & Minor, 2003)'
_exptl_crystal_colour yellow
_exptl_crystal_density_diffrn 1.238
_exptl_crystal_density_method 'not measured'
_exptl_crystal_description needle
_exptl_crystal_F_000 632
_exptl_crystal_size_max 0.25
_exptl_crystal_size_mid 0.10
_exptl_crystal_size_min 0.05
_refine_diff_density_max 0.195
_refine_diff_density_min -0.235
_refine_diff_density_rms 0.039
_refine_ls_extinction_method none
_refine_ls_goodness_of_fit_ref 1.111
_refine_ls_hydrogen_treatment mixed
_refine_ls_matrix_type full
_refine_ls_number_parameters 427
_refine_ls_number_reflns 5474
_refine_ls_number_restraints 13
_refine_ls_restrained_S_all 1.110
_refine_ls_R_factor_all 0.1036
_refine_ls_R_factor_gt 0.0758
_refine_ls_shift/su_max 0.000
_refine_ls_shift/su_mean 0.000
_refine_ls_structure_factor_coef Fsqd
_refine_ls_weighting_details 'calc w=1/[\s^2^(Fo^2^)+(0.0312P)^2^+1.7674P] where P=(Fo^2^+2Fc^2^)/3'
_refine_ls_weighting_scheme calc
_refine_ls_wR_factor_gt 0.1512
_refine_ls_wR_factor_ref 0.1726
_reflns_number_gt 3989
_reflns_number_total 5474
_reflns_threshold_expression >2sigma(I)
_cod_data_source_file om400847b_si_002.cif
_cod_data_source_block erk5925
_cod_original_sg_symbol_H-M P-1
_cod_database_code 4082102

loop_
_symmetry_equiv_pos_as_xyz
'x, y, z'
'-x, -y, -z'

loop_
_atom_site_label
_atom_site_type_symbol
_atom_site_fract_x
_atom_site_fract_y
_atom_site_fract_z
_atom_site_U_iso_or_equiv
_atom_site_adp_type
_atom_site_occupancy
_atom_site_symmetry_multiplicity
_atom_site_calc_flag
_atom_site_refinement_flags
N1A N 0.9338(3) 0.7144(3) 0.18640(13) 0.0403(6) Uani 1 1 d D
H1A H 0.983(4) 0.737(4) 0.2327(15) 0.058(10) Uiso 1 1 d D
N2A N 1.0958(3) 0.6623(3) 0.30483(13) 0.0447(6) Uani 1 1 d .
C1A C 0.9611(3) 0.5914(3) 0.15595(15) 0.0388(7) Uani 1 1 d .
C2A C 1.0455(3) 0.5174(3) 0.19444(15) 0.0422(7) Uani 1 1 d .
H2A H 1.0603 0.4335 0.1708 0.051 Uiso 1 1 calc R
C3A C 1.1145(3) 0.5524(3) 0.26695(15) 0.0399(7) Uani 1 1 d .
C4A C 0.8998(4) 0.5356(3) 0.08048(15) 0.0480(8) Uani 1 1 d .
H4AA H 0.9386 0.4539 0.0668 0.072 Uiso 1 1 calc R
H4AB H 0.9300 0.6130 0.0501 0.072 Uiso 1 1 calc R
H4AC H 0.7909 0.5039 0.0756 0.072 Uiso 1 1 calc R
C5A C 1.2061(4) 0.4521(4) 0.29426(17) 0.0535(9) Uani 1 1 d .
H5AA H 1.2329 0.4728 0.3452 0.080 Uiso 1 1 calc R
H5AB H 1.2969 0.4677 0.2719 0.080 Uiso 1 1 calc R
H5AC H 1.1476 0.3514 0.2832 0.080 Uiso 1 1 calc R
C11A C 0.8579(3) 0.8139(3) 0.16067(14) 0.0371(7) Uani 1 1 d .
C12A C 0.8794(3) 0.9435(3) 0.20398(15) 0.0441(7) Uani 1 1 d .
H12A H 0.9429 0.9588 0.2474 0.053 Uiso 1 1 calc R
C13A C 0.8095(4) 1.0489(3) 0.18422(16) 0.0474(8) Uani 1 1 d .
H13A H 0.8241 1.1347 0.2144 0.057 Uiso 1 1 calc R
C14A C 0.7172(3) 1.0288(3) 0.11977(15) 0.0412(7) Uani 1 1 d .
C15A C 0.6940(3) 0.8998(3) 0.07685(16) 0.0438(7) Uani 1 1 d .
H15A H 0.6300 0.8846 0.0336 0.053 Uiso 1 1 calc R
C16A C 0.7633(3) 0.7942(3) 0.09667(15) 0.0433(7) Uani 1 1 d .
H16A H 0.7468 0.7077 0.0667 0.052 Uiso 1 1 calc R
C17A C 0.6459(4) 1.1385(4) 0.09658(16) 0.0471(8) Uani 1 1 d .
N17A N 0.5880(4) 1.2243(3) 0.07570(15) 0.0593(8) Uani 1 1 d .
C21A C 1.1678(3) 0.6992(3) 0.37503(15) 0.0419(7) Uani 1 1 d .
C22A C 1.3187(4) 0.7762(4) 0.38903(17) 0.0566(9) Uani 1 1 d .
H22A H 1.3737 0.8012 0.3512 0.068 Uiso 1 1 calc R
C23A C 1.3881(4) 0.8160(4) 0.45731(17) 0.0555(9) Uani 1 1 d .
H23A H 1.4906 0.8661 0.4659 0.067 Uiso 1 1 calc R
C24A C 1.3088(4) 0.7833(3) 0.51345(16) 0.0476(8) Uani 1 1 d .
C25A C 1.1579(4) 0.7089(4) 0.50023(17) 0.0577(9) Uani 1 1 d .
H25A H 1.1028 0.6857 0.5382 0.069 Uiso 1 1 calc R
C26A C 1.0883(4) 0.6689(4) 0.43164(17) 0.0543(9) Uani 1 1 d .
H26A H 0.9853 0.6203 0.4232 0.065 Uiso 1 1 calc R
C27A C 1.3828(5) 0.8287(4) 0.58436(18) 0.0615(10) Uani 1 1 d .
N27A N 1.4421(5) 0.8665(4) 0.64091(17) 0.0971(14) Uani 1 1 d U
N1B N 0.4297(3) 0.7098(3) 0.18051(13) 0.0401(6) Uani 1 1 d D
H1B H 0.484(4) 0.734(4) 0.2258(15) 0.061(10) Uiso 1 1 d D
N2B N 0.6007(3) 0.6575(3) 0.29563(12) 0.0419(6) Uani 1 1 d .
C1B C 0.4502(3) 0.5844(3) 0.14958(15) 0.0396(7) Uani 1 1 d .
C2B C 0.5350(3) 0.5089(3) 0.18667(15) 0.0402(7) Uani 1 1 d .
H2B H 0.5443 0.4231 0.1626 0.048 Uiso 1 1 calc R
C3B C 0.6115(3) 0.5434(3) 0.25740(15) 0.0401(7) Uani 1 1 d .
C4B C 0.3843(4) 0.5296(3) 0.07465(15) 0.0474(8) Uani 1 1 d .
H4BA H 0.2755 0.5027 0.0709 0.071 Uiso 1 1 calc R
H4BB H 0.4179 0.4448 0.0605 0.071 Uiso 1 1 calc R
H4BC H 0.4167 0.6058 0.0439 0.071 Uiso 1 1 calc R
C5B C 0.7066(4) 0.4434(4) 0.28139(17) 0.0493(8) Uani 1 1 d .
H5BA H 0.7755 0.4897 0.3234 0.074 Uiso 1 1 calc R
H5BB H 0.7632 0.4241 0.2440 0.074 Uiso 1 1 calc R
H5BC H 0.6421 0.3520 0.2922 0.074 Uiso 1 1 calc R
C11B C 0.3547(3) 0.8111(3) 0.15617(14) 0.0360(6) Uani 1 1 d .
C12B C 0.3745(4) 0.9376(3) 0.20151(16) 0.0450(8) Uani 1 1 d .
H12B H 0.4368 0.9498 0.2451 0.054 Uiso 1 1 calc R
C13B C 0.3051(4) 1.0446(4) 0.18389(16) 0.0499(8) Uani 1 1 d .
H13B H 0.3186 1.1279 0.2157 0.060 Uiso 1 1 calc R
C14B C 0.2150(3) 1.0296(3) 0.11909(15) 0.0415(7) Uani 1 1 d .
C15B C 0.1947(3) 0.9056(3) 0.07372(15) 0.0440(7) Uani 1 1 d .
H15B H 0.1335 0.8946 0.0299 0.053 Uiso 1 1 calc R
C16B C 0.2629(3) 0.7975(3) 0.09178(15) 0.0438(7) Uani 1 1 d .
H16B H 0.2473 0.7136 0.0602 0.053 Uiso 1 1 calc R
C17B C 0.1439(4) 1.1410(4) 0.09788(16) 0.0471(8) Uani 1 1 d .
N17B N 0.0856(3) 1.2273(3) 0.07850(15) 0.0600(8) Uani 1 1 d .
C21B C 0.6663(3) 0.6947(3) 0.36630(15) 0.0404(7) Uani 1 1 d .
C22B C 0.6399(3) 0.5989(4) 0.41929(16) 0.0461(8) Uani 1 1 d .
H22B H 0.5812 0.5023 0.4071 0.055 Uiso 1 1 calc R
C23B C 0.6988(4) 0.6446(4) 0.48884(17) 0.0499(8) Uani 1 1 d .
H23B H 0.6811 0.5789 0.5237 0.060 Uiso 1 1 calc R
C24B C 0.7846(4) 0.7878(4) 0.50780(16) 0.0510(8) Uani 1 1 d .
C25B C 0.8094(4) 0.8849(4) 0.45577(17) 0.0511(8) Uani 1 1 d .
H25B H 0.8666 0.9819 0.4681 0.061 Uiso 1 1 calc R
C26B C 0.7501(3) 0.8380(3) 0.38658(16) 0.0464(8) Uani 1 1 d .
H26B H 0.7663 0.9044 0.3520 0.056 Uiso 1 1 calc R
C27B C 0.8505(5) 0.8383(4) 0.5798(2) 0.0703(12) Uani 1 1 d .
N27B N 0.9069(5) 0.8792(4) 0.63629(18) 0.1083(16) Uani 1 1 d U

loop_
_atom_site_aniso_label
_atom_site_aniso_U_11
_atom_site_aniso_U_22
_atom_site_aniso_U_33
_atom_site_aniso_U_23
_atom_site_aniso_U_13
_atom_site_aniso_U_12
N1A 0.0470(15) 0.0467(15) 0.0287(13) 0.0004(11) -0.0018(11) 0.0192(12)
N2A 0.0501(15) 0.0539(16) 0.0326(13) 0.0010(12) -0.0023(11) 0.0227(13)
C1A 0.0408(16) 0.0441(17) 0.0310(15) 0.0047(13) 0.0065(12) 0.0095(14)
C2A 0.0497(18) 0.0438(17) 0.0343(16) 0.0016(13) 0.0040(13) 0.0157(14)
C3A 0.0423(17) 0.0459(17) 0.0345(16) 0.0064(13) 0.0052(13) 0.0162(14)
C4A 0.061(2) 0.0484(19) 0.0344(16) -0.0008(14) 0.0000(15) 0.0188(16)
C5A 0.060(2) 0.058(2) 0.0480(19) 0.0109(16) 0.0011(16) 0.0262(17)
C11A 0.0388(16) 0.0417(16) 0.0311(15) 0.0057(12) 0.0038(12) 0.0110(13)
C12A 0.0496(18) 0.0528(19) 0.0312(15) -0.0023(14) -0.0016(13) 0.0203(15)
C13A 0.059(2) 0.0447(18) 0.0398(17) -0.0029(14) 0.0014(15) 0.0190(16)
C14A 0.0445(17) 0.0454(17) 0.0378(16) 0.0062(13) 0.0054(13) 0.0186(14)
C15A 0.0437(17) 0.0514(19) 0.0349(16) 0.0038(14) -0.0031(13) 0.0137(14)
C16A 0.0485(18) 0.0431(17) 0.0366(16) -0.0001(13) -0.0029(14) 0.0141(14)
C17A 0.0538(19) 0.0501(19) 0.0378(17) 0.0028(14) 0.0048(14) 0.0156(16)
N17A 0.076(2) 0.0538(18) 0.0534(18) 0.0056(14) 0.0009(15) 0.0291(16)
C21A 0.0478(18) 0.0466(18) 0.0338(16) 0.0036(13) -0.0014(14) 0.0201(15)
C22A 0.050(2) 0.077(2) 0.0391(18) 0.0077(17) 0.0069(15) 0.0088(18)
C23A 0.050(2) 0.066(2) 0.045(2) 0.0027(17) -0.0021(16) 0.0106(17)
C24A 0.062(2) 0.0409(18) 0.0356(17) 0.0024(13) -0.0046(15) 0.0117(16)
C25A 0.070(2) 0.065(2) 0.0343(18) 0.0090(16) 0.0091(16) 0.0098(19)
C26A 0.0480(19) 0.070(2) 0.0410(18) 0.0047(16) 0.0066(15) 0.0077(17)
C27A 0.083(3) 0.051(2) 0.039(2) 0.0083(16) -0.0048(18) 0.0023(19)
N27A 0.138(3) 0.076(2) 0.045(2) 0.0093(17) -0.020(2) -0.016(2)
N1B 0.0463(15) 0.0443(15) 0.0297(13) 0.0004(11) -0.0027(11) 0.0158(12)
N2B 0.0439(14) 0.0481(15) 0.0333(13) 0.0044(11) -0.0007(11) 0.0141(12)
C1B 0.0448(17) 0.0399(17) 0.0338(15) -0.0007(13) 0.0052(13) 0.0117(14)
C2B 0.0456(17) 0.0418(17) 0.0348(16) 0.0022(13) 0.0085(13) 0.0134(14)
C3B 0.0421(17) 0.0417(17) 0.0384(16) 0.0069(13) 0.0069(13) 0.0129(14)
C4B 0.061(2) 0.0461(18) 0.0353(16) -0.0045(14) 0.0013(15) 0.0199(16)
C5B 0.0532(19) 0.0524(19) 0.0468(19) 0.0092(15) 0.0036(15) 0.0222(16)
C11B 0.0372(15) 0.0389(16) 0.0315(15) 0.0055(12) 0.0062(12) 0.0081(13)
C12B 0.0529(19) 0.0503(19) 0.0318(16) 0.0002(13) -0.0027(14) 0.0183(15)
C13B 0.061(2) 0.0507(19) 0.0397(18) -0.0024(14) 0.0001(15) 0.0218(16)
C14B 0.0437(17) 0.0442(17) 0.0383(17) 0.0079(13) 0.0069(13) 0.0132(14)
C15B 0.0488(18) 0.0497(18) 0.0331(16) 0.0015(14) -0.0041(14) 0.0168(15)
C16B 0.0539(19) 0.0433(17) 0.0326(16) -0.0028(13) -0.0030(14) 0.0155(15)
C17B 0.0539(19) 0.0474(19) 0.0411(18) 0.0040(14) 0.0035(15) 0.0165(16)
N17B 0.072(2) 0.0552(18) 0.0572(18) 0.0037(15) -0.0001(15) 0.0285(16)
C21B 0.0399(16) 0.0489(18) 0.0339(16) 0.0053(13) 0.0007(13) 0.0159(14)
C22B 0.0460(18) 0.0469(18) 0.0416(18) 0.0045(14) -0.0004(14) 0.0078(14)
C23B 0.0530(19) 0.055(2) 0.0392(17) 0.0125(15) 0.0040(15) 0.0092(16)
C24B 0.057(2) 0.054(2) 0.0355(17) 0.0045(15) -0.0047(15) 0.0085(17)
C25B 0.0529(19) 0.0471(19) 0.0465(19) 0.0063(15) -0.0035(15) 0.0048(15)
C26B 0.0503(18) 0.0471(18) 0.0415(18) 0.0127(14) 0.0039(14) 0.0111(15)
C27B 0.088(3) 0.061(2) 0.044(2) 0.0100(18) -0.009(2) -0.005(2)
N27B 0.147(4) 0.091(3) 0.048(2) 0.0106(19) -0.023(2) -0.023(3)

loop_
_atom_type_symbol
_atom_type_description
_atom_type_scat_dispersion_real
_atom_type_scat_dispersion_imag
_atom_type_scat_source
C C 0.0033 0.0016 'International Tables Vol C Tables 4.2.6.8 and 6.1.1.4'
H H 0.0000 0.0000 'International Tables Vol C Tables 4.2.6.8 and 6.1.1.4'
N N 0.0061 0.0033 'International Tables Vol C Tables 4.2.6.8 and 6.1.1.4'

loop_
_geom_angle_atom_site_label_1
_geom_angle_atom_site_label_2
_geom_angle_atom_site_label_3
_geom_angle
C1A N1A C11A 133.1(2)
C1A N1A H1A 110(2)
C11A N1A H1A 116(2)
C3A N2A C21A 120.7(2)
C2A C1A N1A 119.9(3)
C2A C1A C4A 118.9(3)
N1A C1A C4A 121.1(3)
C1A C2A C3A 127.7(3)
C1A C2A H2A 116.2
C3A C2A H2A 116.2
N2A C3A C2A 120.9(3)
N2A C3A C5A 123.8(3)
C2A C3A C5A 115.3(3)
C1A C4A H4AA 109.5
C1A C4A H4AB 109.5
H4AA C4A H4AB 109.5
C1A C4A H4AC 109.5
H4AA C4A H4AC 109.5
H4AB C4A H4AC 109.5
C3A C5A H5AA 109.5
C3A C5A H5AB 109.5
H5AA C5A H5AB 109.5
C3A C5A H5AC 109.5
H5AA C5A H5AC 109.5
H5AB C5A H5AC 109.5
C16A C11A N1A 125.7(3)
C16A C11A C12A 118.1(3)
N1A C11A C12A 116.1(2)
C13A C12A C11A 121.2(3)
C13A C12A H12A 119.4
C11A C12A H12A 119.4
C12A C13A C14A 120.1(3)
C12A C13A H13A 119.9
C14A C13A H13A 119.9
C15A C14A C13A 119.1(3)
C15A C14A C17A 119.4(3)
C13A C14A C17A 121.5(3)
C16A C15A C14A 120.9(3)
C16A C15A H15A 119.6
C14A C15A H15A 119.6
C15A C16A C11A 120.6(3)
C15A C16A H16A 119.7
C11A C16A H16A 119.7
N17A C17A C14A 177.7(3)
C26A C21A C22A 118.3(3)
C26A C21A N2A 121.0(3)
C22A C21A N2A 120.6(3)
C23A C22A C21A 120.8(3)
C23A C22A H22A 119.6
C21A C22A H22A 119.6
C22A C23A C24A 120.5(3)
C22A C23A H23A 119.7
C24A C23A H23A 119.7
C23A C24A C25A 119.3(3)
C23A C24A C27A 119.6(3)
C25A C24A C27A 121.1(3)
C26A C25A C24A 120.2(3)
C26A C25A H25A 119.9
C24A C25A H25A 119.9
C25A C26A C21A 120.9(3)
C25A C26A H26A 119.6
C21A C26A H26A 119.6
N27A C27A C24A 179.3(4)
C1B N1B C11B 133.0(2)
C1B N1B H1B 111(2)
C11B N1B H1B 116(2)
C3B N2B C21B 123.6(3)
C2B C1B N1B 119.8(3)
C2B C1B C4B 119.0(3)
N1B C1B C4B 121.1(3)
C1B C2B C3B 128.4(3)
C1B C2B H2B 115.8
C3B C2B H2B 115.8
N2B C3B C2B 120.1(3)
N2B C3B C5B 124.4(3)
C2B C3B C5B 115.4(3)
C1B C4B H4BA 109.5
C1B C4B H4BB 109.5
H4BA C4B H4BB 109.5
C1B C4B H4BC 109.5
H4BA C4B H4BC 109.5
H4BB C4B H4BC 109.5
C3B C5B H5BA 109.5
C3B C5B H5BB 109.5
H5BA C5B H5BB 109.5
C3B C5B H5BC 109.5
H5BA C5B H5BC 109.5
H5BB C5B H5BC 109.5
C16B C11B N1B 126.3(3)
C16B C11B C12B 117.6(3)
N1B C11B C12B 116.1(2)
C13B C12B C11B 121.6(3)
C13B C12B H12B 119.2
C11B C12B H12B 119.2
C12B C13B C14B 119.9(3)
C12B C13B H13B 120.0
C14B C13B H13B 120.0
C15B C14B C13B 119.2(3)
C15B C14B C17B 119.2(3)
C13B C14B C17B 121.6(3)
C14B C15B C16B 120.9(3)
C14B C15B H15B 119.6
C16B C15B H15B 119.6
C15B C16B C11B 120.9(3)
C15B C16B H16B 119.6
C11B C16B H16B 119.6
N17B C17B C14B 177.5(3)
C26B C21B N2B 118.4(3)
C26B C21B C22B 118.0(3)
N2B C21B C22B 123.2(3)
C23B C22B C21B 120.8(3)
C23B C22B H22B 119.6
C21B C22B H22B 119.6
C22B C23B C24B 120.2(3)
C22B C23B H23B 119.9
C24B C23B H23B 119.9
C23B C24B C25B 119.5(3)
C23B C24B C27B 121.6(3)
C25B C24B C27B 118.9(3)
C26B C25B C24B 119.7(3)
C26B C25B H25B 120.1
C24B C25B H25B 120.1
C25B C26B C21B 121.7(3)
C25B C26B H26B 119.2
C21B C26B H26B 119.2
N27B C27B C24B 178.0(5)

loop_
_geom_bond_atom_site_label_1
_geom_bond_atom_site_label_2
_geom_bond_distance
N1A C1A 1.368(4)
N1A C11A 1.395(4)
N1A H1A 0.93(3)
N2A C3A 1.293(4)
N2A C21A 1.407(4)
C1A C2A 1.363(4)
C1A C4A 1.498(4)
C2A C3A 1.438(4)
C2A H2A 0.9400
C3A C5A 1.508(4)
C4A H4AA 0.9700
C4A H4AB 0.9700
C4A H4AC 0.9700
C5A H5AA 0.9700
C5A H5AB 0.9700
C5A H5AC 0.9700
C11A C16A 1.392(4)
C11A C12A 1.397(4)
C12A C13A 1.374(4)
C12A H12A 0.9400
C13A C14A 1.388(4)
C13A H13A 0.9400
C14A C15A 1.386(4)
C14A C17A 1.435(4)
C15A C16A 1.373(4)
C15A H15A 0.9400
C16A H16A 0.9400
C17A N17A 1.151(4)
C21A C26A 1.383(4)
C21A C22A 1.392(4)
C22A C23A 1.370(4)
C22A H22A 0.9400
C23A C24A 1.376(5)
C23A H23A 0.9400
C24A C25A 1.386(5)
C24A C27A 1.433(4)
C25A C26A 1.376(4)
C25A H25A 0.9400
C26A H26A 0.9400
C27A N27A 1.145(4)
N1B C1B 1.364(4)
N1B C11B 1.395(4)
N1B H1B 0.93(3)
N2B C3B 1.301(4)
N2B C21B 1.399(4)
C1B C2B 1.362(4)
C1B C4B 1.495(4)
C2B C3B 1.429(4)
C2B H2B 0.9400
C3B C5B 1.510(4)
C4B H4BA 0.9700
C4B H4BB 0.9700
C4B H4BC 0.9700
C5B H5BA 0.9700
C5B H5BB 0.9700
C5B H5BC 0.9700
C11B C16B 1.391(4)
C11B C12B 1.397(4)
C12B C13B 1.373(4)
C12B H12B 0.9400
C13B C14B 1.389(4)
C13B H13B 0.9400
C14B C15B 1.378(4)
C14B C17B 1.437(4)
C15B C16B 1.378(4)
C15B H15B 0.9400
C16B H16B 0.9400
C17B N17B 1.148(4)
C21B C26B 1.392(4)
C21B C22B 1.403(4)
C22B C23B 1.375(4)
C22B H22B 0.9400
C23B C24B 1.393(4)
C23B H23B 0.9400
C24B C25B 1.395(4)
C24B C27B 1.438(5)
C25B C26B 1.372(4)
C25B H25B 0.9400
C26B H26B 0.9400
C27B N27B 1.142(4)

loop_
_geom_torsion_atom_site_label_1
_geom_torsion_atom_site_label_2
_geom_torsion_atom_site_label_3
_geom_torsion_atom_site_label_4
_geom_torsion
C11A N1A C1A C2A 177.5(3)
C11A N1A C1A C4A -2.5(5)
N1A C1A C2A C3A -0.2(5)
C4A C1A C2A C3A 179.8(3)
C21A N2A C3A C2A -177.8(3)
C21A N2A C3A C5A 2.9(5)
C1A C2A C3A N2A 2.7(5)
C1A C2A C3A C5A -177.9(3)
C1A N1A C11A C16A 13.1(5)
C1A N1A C11A C12A -167.4(3)
C16A C11A C12A C13A 0.0(5)
N1A C11A C12A C13A -179.6(3)
C11A C12A C13A C14A -1.0(5)
C12A C13A C14A C15A 1.6(5)
C12A C13A C14A C17A -178.2(3)
C13A C14A C15A C16A -1.4(5)
C17A C14A C15A C16A 178.5(3)
C14A C15A C16A C11A 0.4(5)
N1A C11A C16A C15A 179.8(3)
C12A C11A C16A C15A 0.3(5)
C15A C14A C17A N17A -19(10)
C13A C14A C17A N17A 161(9)
C3A N2A C21A C26A -105.4(4)
C3A N2A C21A C22A 79.0(4)
C26A C21A C22A C23A 2.4(5)
N2A C21A C22A C23A 178.2(3)
C21A C22A C23A C24A -1.4(6)
C22A C23A C24A C25A 0.3(5)
C22A C23A C24A C27A -178.7(3)
C23A C24A C25A C26A -0.3(5)
C27A C24A C25A C26A 178.7(3)
C24A C25A C26A C21A 1.4(5)
C22A C21A C26A C25A -2.4(5)
N2A C21A C26A C25A -178.1(3)
C23A C24A C27A N27A 67(42)
C25A C24A C27A N27A -112(42)
C11B N1B C1B C2B 177.7(3)
C11B N1B C1B C4B -0.7(5)
N1B C1B C2B C3B -0.5(5)
C4B C1B C2B C3B 178.0(3)
C21B N2B C3B C2B 176.9(3)
C21B N2B C3B C5B -5.6(5)
C1B C2B C3B N2B 2.4(5)
C1B C2B C3B C5B -175.4(3)
C1B N1B C11B C16B 8.0(5)
C1B N1B C11B C12B -172.2(3)
C16B C11B C12B C13B 0.6(5)
N1B C11B C12B C13B -179.2(3)
C11B C12B C13B C14B -1.2(5)
C12B C13B C14B C15B 1.0(5)
C12B C13B C14B C17B -178.2(3)
C13B C14B C15B C16B -0.3(5)
C17B C14B C15B C16B 179.0(3)
C14B C15B C16B C11B -0.3(5)
N1B C11B C16B C15B 179.9(3)
C12B C11B C16B C15B 0.1(5)
C15B C14B C17B N17B -8(9)
C13B C14B C17B N17B 171(9)
C3B N2B C21B C26B 131.3(3)
C3B N2B C21B C22B -55.1(4)
C26B C21B C22B C23B -1.8(5)
N2B C21B C22B C23B -175.3(3)
C21B C22B C23B C24B 0.7(5)
C22B C23B C24B C25B 0.5(5)
C22B C23B C24B C27B -178.7(4)
C23B C24B C25B C26B -0.4(5)
C27B C24B C25B C26B 178.7(4)
C24B C25B C26B C21B -0.7(5)
N2B C21B C26B C25B 175.7(3)
C22B C21B C26B C25B 1.8(5)
C23B C24B C27B N27B 118(13)
C25B C24B C27B N27B -61(13)
